data_4337162
loop_
_publ_author_name
'Gao, Yuan'
'Dai, Zhongran'
'Zhang, Jinjin'
'Ma, Xinxian'
'Tang, Ning'
'Wu, Jincai'

_publ_section_title
;
 Trinuclear and Tetranuclear Magnesium Alkoxide Clusters as Highly Active
 Initiators for Ring-Opening Polymerization of l-Lactide.
;
_journal_issue 2
_journal_name_full 'Inorganic chemistry'
_journal_page_first 716
_journal_page_last 726
_journal_paper_doi 10.1021/ic401459a
_journal_volume 53
_journal_year 2014
_chemical_formula_moiety 'C44 H82  Mg3 N4  O6 '
_chemical_formula_sum 'C44 H82 Mg3 N4 O6'
_chemical_formula_weight 836.07
_chemical_name_systematic
; 
 ? 
;
_space_group_IT_number 14
_symmetry_cell_setting monoclinic
_symmetry_space_group_name_Hall '-P 2ybc'
_symmetry_space_group_name_H-M 'P 1 21/c 1'
_atom_sites_solution_hydrogens geom
_atom_sites_solution_primary direct
_atom_sites_solution_secondary difmap
_audit_creation_method SHELXL-97
_cell_angle_alpha 90.00
_cell_angle_beta 108.324(3)
_cell_angle_gamma 90.00
_cell_formula_units_Z 4
_cell_length_a 16.8271(5)
_cell_length_b 16.2974(4)
_cell_length_c 19.0381(6)
_cell_measurement_reflns_used 6139
_cell_measurement_temperature 100.00(10)
_cell_measurement_theta_max 28.5182
_cell_measurement_theta_min 3.1639
_cell_volume 4956.2(3)
_computing_cell_refinement
;
CrysAlisPro, Agilent Technologies,
Version 1.171.36.20 (release 27-06-2012 CrysAlis171 .NET)
(compiled Jul 11 2012,15:38:31)
;
_computing_data_collection
;
CrysAlisPro, Agilent Technologies,
Version 1.171.36.20 (release 27-06-2012 CrysAlis171 .NET)
(compiled Jul 11 2012,15:38:31)
;
_computing_data_reduction
;
CrysAlisPro, Agilent Technologies,
Version 1.171.36.20 (release 27-06-2012 CrysAlis171 .NET)
(compiled Jul 11 2012,15:38:31)
;
_computing_structure_refinement 'SHELXL-97 (Sheldrick, 1997)'
_computing_structure_solution 'SHELXS-97 (Sheldrick, 1990)'
_diffrn_ambient_temperature 100.00(10)
_diffrn_detector_area_resol_mean 16.0733
_diffrn_measured_fraction_theta_full 0.996
_diffrn_measured_fraction_theta_max 0.996
_diffrn_measurement_device_type 'SuperNova, Dual, Cu at zero, Eos'
_diffrn_measurement_method w/scans
_diffrn_radiation_monochromator mirror
_diffrn_radiation_source 'SuperNova (Mo) X-ray Source'
_diffrn_radiation_type 'Mo K\a'
_diffrn_radiation_wavelength 0.7107
_diffrn_reflns_av_R_equivalents 0.0392
_diffrn_reflns_av_sigmaI/netI 0.0576
_diffrn_reflns_limit_h_max 20
_diffrn_reflns_limit_h_min -19
_diffrn_reflns_limit_k_max 19
_diffrn_reflns_limit_k_min -19
_diffrn_reflns_limit_l_max 22
_diffrn_reflns_limit_l_min -22
_diffrn_reflns_number 19541
_diffrn_reflns_theta_full 25.00
_diffrn_reflns_theta_max 25.00
_diffrn_reflns_theta_min 3.17
_diffrn_standards_number 23819
_exptl_absorpt_coefficient_mu 0.107
_exptl_absorpt_correction_T_max 1.00000
_exptl_absorpt_correction_T_min 0.97134
_exptl_absorpt_correction_type multi-scan
_exptl_absorpt_process_details
;
CrysAlisPro, Agilent Technologies,
Version 1.171.36.20 (release 27-06-2012 CrysAlis171 .NET)
(compiled Jul 11 2012,15:38:31)
Empirical absorption correction using spherical harmonics,
 implemented in SCALE3 ABSPACK scaling algorithm.
;
_exptl_crystal_colour colorless
_exptl_crystal_density_diffrn 1.120
_exptl_crystal_density_method 'not measured'
_exptl_crystal_description block
_exptl_crystal_F_000 1832
_exptl_crystal_size_max 0.30
_exptl_crystal_size_mid 0.24
_exptl_crystal_size_min 0.21
_refine_diff_density_max 0.263
_refine_diff_density_min -0.238
_refine_diff_density_rms 0.048
_refine_ls_extinction_method none
_refine_ls_goodness_of_fit_ref 1.025
_refine_ls_hydrogen_treatment constr
_refine_ls_matrix_type full
_refine_ls_number_parameters 562
_refine_ls_number_reflns 8695
_refine_ls_number_restraints 84
_refine_ls_restrained_S_all 1.021
_refine_ls_R_factor_all 0.0657
_refine_ls_R_factor_gt 0.0459
_refine_ls_shift/su_max 0.000
_refine_ls_shift/su_mean 0.000
_refine_ls_structure_factor_coef Fsqd
_refine_ls_weighting_details 'calc w=1/[\s^2^(Fo^2^)+(0.0318P)^2^+3.0161P] where P=(Fo^2^+2Fc^2^)/3'
_refine_ls_weighting_scheme calc
_refine_ls_wR_factor_gt 0.0969
_refine_ls_wR_factor_ref 0.1095
_reflns_number_gt 6686
_reflns_number_total 8695
_reflns_threshold_expression >2sigma(I)
_cod_data_source_file ic401459a_si_001.cif
_cod_data_source_block wujc_1122_1
_cod_original_cell_volume 4956.3(2)
_cod_original_formula_sum 'C44 H82  Mg3 N4  O6 '
_cod_database_code 4337162

loop_
_symmetry_equiv_pos_as_xyz
'x, y, z'
'-x, y+1/2, -z+1/2'
'-x, -y, -z'
'x, -y-1/2, z-1/2'

loop_
_atom_site_label
_atom_site_type_symbol
_atom_site_fract_x
_atom_site_fract_y
_atom_site_fract_z
_atom_site_U_iso_or_equiv
_atom_site_adp_type
_atom_site_occupancy
_atom_site_symmetry_multiplicity
_atom_site_calc_flag
_atom_site_refinement_flags
_atom_site_disorder_assembly
_atom_site_disorder_group
Mg1 Mg 0.14846(4) 0.30713(4) 0.28390(4) 0.01941(17) Uani 1 1 d . A .
Mg2 Mg 0.34029(4) 0.27921(4) 0.37637(4) 0.01703(16) Uani 1 1 d . A .
Mg3 Mg 0.27218(4) 0.44788(4) 0.33309(4) 0.01660(16) Uani 1 1 d . A .
N1 N 0.05277(11) 0.24768(12) 0.33514(11) 0.0286(5) Uani 1 1 d . A .
N2 N 0.23812(11) 0.55708(11) 0.38866(11) 0.0267(4) Uani 1 1 d . A .
N3 N 0.40732(11) 0.26654(11) 0.51049(10) 0.0231(4) Uani 1 1 d U . .
N4 N 0.31878(10) 0.49617(11) 0.24680(10) 0.0231(4) Uani 1 1 d . A .
O1 O 0.08710(8) 0.28046(9) 0.18338(8) 0.0242(4) Uani 1 1 d . . .
O2 O 0.41956(8) 0.21864(8) 0.34213(8) 0.0195(3) Uani 1 1 d . . .
O3 O 0.22581(8) 0.24808(9) 0.37199(8) 0.0203(3) Uani 1 1 d . . .
O4 O 0.15185(8) 0.42491(9) 0.31295(8) 0.0248(4) Uani 1 1 d . . .
O5 O 0.36416(8) 0.39681(8) 0.40878(8) 0.0197(3) Uani 1 1 d . . .
O6 O 0.26788(8) 0.33762(8) 0.27818(7) 0.0170(3) Uani 1 1 d . . .
C1 C 0.02995(12) 0.25206(14) 0.12351(12) 0.0223(5) Uani 1 1 d . . .
C2 C -0.03933(13) 0.30234(14) 0.08271(12) 0.0268(5) Uani 1 1 d . . .
C3 C -0.10129(13) 0.26765(15) 0.02322(12) 0.0293(6) Uani 1 1 d . . .
H3 H -0.1469 0.2997 -0.0024 0.035 Uiso 1 1 calc R . .
C4 C -0.09743(13) 0.18759(15) 0.00096(12) 0.0295(6) Uani 1 1 d . . .
H4 H -0.1407 0.1655 -0.0377 0.035 Uiso 1 1 calc R . .
C5 C -0.02834(13) 0.14107(15) 0.03700(12) 0.0251(5) Uani 1 1 d . . .
H5 H -0.0249 0.0877 0.0209 0.030 Uiso 1 1 calc R . .
C6 C 0.03665(12) 0.17098(13) 0.09673(11) 0.0207(5) Uani 1 1 d . . .
C7 C -0.04637(14) 0.39311(16) 0.10203(15) 0.0395(7) Uani 1 1 d . . .
C8 C -0.06307(16) 0.40080(18) 0.17645(16) 0.0515(8) Uani 1 1 d . . .
H8A H -0.1146 0.3736 0.1735 0.077 Uiso 1 1 calc R . .
H8B H -0.0670 0.4577 0.1878 0.077 Uiso 1 1 calc R . .
H8C H -0.0180 0.3759 0.2146 0.077 Uiso 1 1 calc R . .
C9 C 0.03417(15) 0.43928(16) 0.10439(18) 0.0529(9) Uani 1 1 d . . .
H9A H 0.0284 0.4962 0.1147 0.079 Uiso 1 1 calc R . .
H9B H 0.0437 0.4341 0.0574 0.079 Uiso 1 1 calc R . .
H9C H 0.0807 0.4163 0.1424 0.079 Uiso 1 1 calc R . .
C10 C -0.11921(17) 0.43709(17) 0.04402(17) 0.0567(9) Uani 1 1 d . . .
H10A H -0.1713 0.4126 0.0433 0.085 Uiso 1 1 calc R . .
H10B H -0.1123 0.4319 -0.0039 0.085 Uiso 1 1 calc R . .
H10C H -0.1193 0.4941 0.0567 0.085 Uiso 1 1 calc R . .
C11 C 0.11561(13) 0.11829(13) 0.12918(11) 0.0213(5) Uani 1 1 d . . .
C12 C 0.13084(13) 0.09841(14) 0.21112(12) 0.0250(5) Uani 1 1 d . . .
H12A H 0.1774 0.0615 0.2281 0.038 Uiso 1 1 calc R . .
H12B H 0.0817 0.0732 0.2169 0.038 Uiso 1 1 calc R . .
H12C H 0.1429 0.1481 0.2396 0.038 Uiso 1 1 calc R . .
C13 C 0.19093(13) 0.16445(14) 0.11897(12) 0.0248(5) Uani 1 1 d . . .
H13A H 0.1972 0.2163 0.1440 0.037 Uiso 1 1 calc R . .
H13B H 0.1819 0.1734 0.0672 0.037 Uiso 1 1 calc R . .
H13C H 0.2408 0.1324 0.1393 0.037 Uiso 1 1 calc R . .
C14 C 0.11019(14) 0.03562(14) 0.08953(13) 0.0310(6) Uani 1 1 d . . .
H14A H 0.1614 0.0058 0.1105 0.046 Uiso 1 1 calc R . .
H14B H 0.1016 0.0449 0.0379 0.046 Uiso 1 1 calc R . .
H14C H 0.0642 0.0045 0.0953 0.046 Uiso 1 1 calc R . .
C15 C 0.48726(12) 0.17205(13) 0.36780(11) 0.0190(5) Uani 1 1 d . A .
C16 C 0.48062(13) 0.08727(13) 0.38365(11) 0.0209(5) Uani 1 1 d . . .
C17 C 0.55227(13) 0.04665(14) 0.42723(12) 0.0259(5) Uani 1 1 d . A .
H17 H 0.5477 -0.0073 0.4414 0.031 Uiso 1 1 calc R . .
C18 C 0.62972(14) 0.08430(15) 0.44990(13) 0.0297(6) Uani 1 1 d . . .
H18 H 0.6756 0.0581 0.4827 0.036 Uiso 1 1 calc R A .
C19 C 0.63797(13) 0.16144(15) 0.42308(12) 0.0280(5) Uani 1 1 d . A .
H19 H 0.6910 0.1847 0.4346 0.034 Uiso 1 1 calc R . .
C20 C 0.56922(13) 0.20545(13) 0.37925(11) 0.0216(5) Uani 1 1 d . . .
C21 C 0.39828(13) 0.03959(13) 0.34945(12) 0.0229(5) Uani 1 1 d . A .
C22 C 0.32805(13) 0.06635(13) 0.38007(12) 0.0248(5) Uani 1 1 d . . .
H22A H 0.3483 0.0652 0.4332 0.037 Uiso 1 1 calc R A .
H22B H 0.2814 0.0295 0.3626 0.037 Uiso 1 1 calc R . .
H22C H 0.3105 0.1210 0.3636 0.037 Uiso 1 1 calc R . .
C23 C 0.37134(14) 0.05201(15) 0.26511(12) 0.0284(5) Uani 1 1 d . . .
H23A H 0.3612 0.1092 0.2539 0.043 Uiso 1 1 calc R A .
H23B H 0.3211 0.0215 0.2423 0.043 Uiso 1 1 calc R . .
H23C H 0.4150 0.0331 0.2466 0.043 Uiso 1 1 calc R . .
C24 C 0.41055(15) -0.05287(14) 0.36384(14) 0.0332(6) Uani 1 1 d . . .
H24A H 0.4564 -0.0716 0.3482 0.050 Uiso 1 1 calc R A .
H24B H 0.3604 -0.0814 0.3366 0.050 Uiso 1 1 calc R . .
H24C H 0.4225 -0.0635 0.4157 0.050 Uiso 1 1 calc R . .
C25 C 0.58182(13) 0.28510(14) 0.34089(12) 0.0248(5) Uani 1 1 d . A .
C26 C 0.53120(13) 0.27919(14) 0.25828(12) 0.0271(5) Uani 1 1 d . . .
H26A H 0.5528 0.2353 0.2360 0.041 Uiso 1 1 calc R A .
H26B H 0.5357 0.3299 0.2342 0.041 Uiso 1 1 calc R . .
H26C H 0.4735 0.2687 0.2531 0.041 Uiso 1 1 calc R . .
C27 C 0.55561(13) 0.36131(14) 0.37493(13) 0.0291(5) Uani 1 1 d . . .
H27A H 0.4978 0.3566 0.3720 0.044 Uiso 1 1 calc R A .
H27B H 0.5632 0.4092 0.3484 0.044 Uiso 1 1 calc R . .
H27C H 0.5894 0.3659 0.4258 0.044 Uiso 1 1 calc R . .
C28 C 0.67403(13) 0.29799(16) 0.34528(14) 0.0365(6) Uani 1 1 d . . .
H28A H 0.7074 0.3056 0.3960 0.055 Uiso 1 1 calc R A .
H28B H 0.6784 0.3457 0.3171 0.055 Uiso 1 1 calc R . .
H28C H 0.6936 0.2508 0.3255 0.055 Uiso 1 1 calc R . .
C29 C 0.19090(13) 0.20968(14) 0.42140(12) 0.0264(5) Uani 1 1 d . A .
H29A H 0.1901 0.2478 0.4603 0.032 Uiso 1 1 calc R . .
H29B H 0.2250 0.1630 0.4441 0.032 Uiso 1 1 calc R . .
C30 C 0.10301(14) 0.18143(15) 0.38125(13) 0.0306(6) Uani 1 1 d . . .
H30A H 0.1050 0.1349 0.3501 0.037 Uiso 1 1 calc R A .
H30B H 0.0764 0.1636 0.4170 0.037 Uiso 1 1 calc R . .
C31 C -0.02386(14) 0.21118(17) 0.28469(15) 0.0398(7) Uani 1 1 d . . .
H31A H -0.0545 0.1844 0.3130 0.060 Uiso 1 1 calc R A .
H31B H -0.0092 0.1718 0.2533 0.060 Uiso 1 1 calc R . .
H31C H -0.0579 0.2535 0.2548 0.060 Uiso 1 1 calc R . .
C32 C 0.02887(15) 0.30747(17) 0.38276(15) 0.0425(7) Uani 1 1 d . . .
H32A H -0.0071 0.3483 0.3526 0.064 Uiso 1 1 calc R A .
H32B H 0.0782 0.3333 0.4148 0.064 Uiso 1 1 calc R . .
H32C H -0.0001 0.2798 0.4120 0.064 Uiso 1 1 calc R . .
C33 C 0.10355(13) 0.48745(14) 0.33081(15) 0.0335(6) Uani 1 1 d . A .
H33A H 0.0916 0.4731 0.3759 0.040 Uiso 1 1 calc R . .
H33B H 0.0507 0.4927 0.2914 0.040 Uiso 1 1 calc R . .
C34 C 0.15006(14) 0.56826(14) 0.34132(13) 0.0283(5) Uani 1 1 d . . .
H34A H 0.1490 0.5898 0.2935 0.034 Uiso 1 1 calc R A .
H34B H 0.1226 0.6076 0.3642 0.034 Uiso 1 1 calc R . .
C35 C 0.23893(15) 0.52962(16) 0.46322(13) 0.0361(6) Uani 1 1 d . . .
H35A H 0.2952 0.5316 0.4966 0.054 Uiso 1 1 calc R A .
H35B H 0.2182 0.4744 0.4603 0.054 Uiso 1 1 calc R . .
H35C H 0.2039 0.5651 0.4810 0.054 Uiso 1 1 calc R . .
C36 C 0.28280(17) 0.63578(16) 0.39701(17) 0.0488(8) Uani 1 1 d . . .
H36A H 0.2767 0.6583 0.3490 0.073 Uiso 1 1 calc R A .
H36B H 0.3411 0.6272 0.4231 0.073 Uiso 1 1 calc R . .
H36C H 0.2598 0.6732 0.4244 0.073 Uiso 1 1 calc R . .
C37 C 0.41650(14) 0.41291(14) 0.48110(12) 0.0274(5) Uani 1 1 d . A .
H37A H 0.4053 0.4672 0.4952 0.033 Uiso 1 1 d R . .
H37B H 0.4742 0.4101 0.4833 0.033 Uiso 1 1 d R . .
C38 C 0.39778(17) 0.35022(16) 0.53481(14) 0.0244(7) Uani 0.833(3) 1 d PU A 1
H38A H 0.4360 0.3588 0.5843 0.029 Uiso 0.833(3) 1 calc PR A 1
H38B H 0.3411 0.3580 0.5361 0.029 Uiso 0.833(3) 1 calc PR A 1
C38' C 0.4673(8) 0.3407(9) 0.5093(7) 0.027(3) Uani 0.167(3) 1 d PU A 2
H38C H 0.5044 0.3513 0.5589 0.033 Uiso 0.167(3) 1 calc PR A 2
H38D H 0.5011 0.3276 0.4779 0.033 Uiso 0.167(3) 1 calc PR A 2
C39 C 0.37551(17) 0.20862(17) 0.55668(14) 0.0287(7) Uani 0.833(3) 1 d PU A 1
H39A H 0.4097 0.2130 0.6075 0.043 Uiso 0.833(3) 1 calc PR A 1
H39B H 0.3778 0.1535 0.5397 0.043 Uiso 0.833(3) 1 calc PR A 1
H39C H 0.3187 0.2224 0.5524 0.043 Uiso 0.833(3) 1 calc PR A 1
C39' C 0.3518(9) 0.2957(9) 0.5497(8) 0.033(4) Uani 0.167(3) 1 d PU A 2
H39D H 0.3788 0.2905 0.6020 0.049 Uiso 0.167(3) 1 calc PR A 2
H39E H 0.3013 0.2638 0.5355 0.049 Uiso 0.167(3) 1 calc PR A 2
H39F H 0.3384 0.3523 0.5376 0.049 Uiso 0.167(3) 1 calc PR A 2
C40 C 0.49717(16) 0.24643(19) 0.52592(15) 0.0260(7) Uani 0.833(3) 1 d PU A 1
H40A H 0.5235 0.2415 0.5784 0.039 Uiso 0.833(3) 1 calc PR A 1
H40B H 0.5239 0.2893 0.5070 0.039 Uiso 0.833(3) 1 calc PR A 1
H40C H 0.5022 0.1955 0.5024 0.039 Uiso 0.833(3) 1 calc PR A 1
C40' C 0.4560(10) 0.1980(10) 0.5371(7) 0.037(4) Uani 0.167(3) 1 d PU A 2
H40D H 0.4769 0.2002 0.5902 0.056 Uiso 0.167(3) 1 calc PR A 2
H40E H 0.5022 0.1967 0.5177 0.056 Uiso 0.167(3) 1 calc PR A 2
H40F H 0.4227 0.1494 0.5220 0.056 Uiso 0.167(3) 1 calc PR A 2
C41 C 0.28947(12) 0.34916(13) 0.21271(11) 0.0211(5) Uani 1 1 d . A .
H41A H 0.2392 0.3600 0.1717 0.025 Uiso 1 1 calc R . .
H41B H 0.3148 0.2994 0.2016 0.025 Uiso 1 1 calc R . .
C42 C 0.35014(13) 0.42009(13) 0.22094(12) 0.0227(5) Uani 1 1 d . . .
H42A H 0.4038 0.4052 0.2561 0.027 Uiso 1 1 calc R A .
H42B H 0.3586 0.4306 0.1737 0.027 Uiso 1 1 calc R . .
C43 C 0.25067(14) 0.53324(15) 0.18545(13) 0.0313(6) Uani 1 1 d . . .
H43A H 0.2335 0.5841 0.2017 0.047 Uiso 1 1 calc R A .
H43B H 0.2039 0.4963 0.1707 0.047 Uiso 1 1 calc R . .
H43C H 0.2705 0.5434 0.1442 0.047 Uiso 1 1 calc R . .
C44 C 0.38933(14) 0.55516(14) 0.27026(14) 0.0320(6) Uani 1 1 d . . .
H44A H 0.4104 0.5654 0.2297 0.048 Uiso 1 1 calc R A .
H44B H 0.4331 0.5326 0.3111 0.048 Uiso 1 1 calc R . .
H44C H 0.3701 0.6057 0.2852 0.048 Uiso 1 1 calc R . .

loop_
_atom_site_aniso_label
_atom_site_aniso_U_11
_atom_site_aniso_U_22
_atom_site_aniso_U_33
_atom_site_aniso_U_23
_atom_site_aniso_U_13
_atom_site_aniso_U_12
Mg1 0.0147(3) 0.0219(4) 0.0207(4) -0.0062(3) 0.0043(3) -0.0014(3)
Mg2 0.0158(3) 0.0156(4) 0.0193(4) -0.0007(3) 0.0049(3) 0.0004(3)
Mg3 0.0150(3) 0.0141(4) 0.0194(4) -0.0003(3) 0.0037(3) 0.0009(3)
N1 0.0197(9) 0.0384(12) 0.0298(11) -0.0150(9) 0.0107(8) -0.0076(8)
N2 0.0236(10) 0.0235(10) 0.0321(11) -0.0055(9) 0.0073(9) -0.0012(8)
N3 0.0251(10) 0.0247(10) 0.0187(9) -0.0002(8) 0.0058(8) 0.0039(8)
N4 0.0209(9) 0.0182(10) 0.0302(10) 0.0031(8) 0.0079(8) -0.0013(7)
O1 0.0184(7) 0.0277(9) 0.0219(8) -0.0086(7) -0.0003(6) -0.0009(6)
O2 0.0163(7) 0.0205(8) 0.0216(8) 0.0019(6) 0.0058(6) 0.0045(6)
O3 0.0196(7) 0.0219(8) 0.0217(8) -0.0006(6) 0.0097(6) -0.0034(6)
O4 0.0171(7) 0.0230(8) 0.0337(9) -0.0092(7) 0.0069(7) 0.0021(6)
O5 0.0184(7) 0.0177(8) 0.0194(8) -0.0026(6) 0.0005(6) -0.0007(6)
O6 0.0162(7) 0.0180(7) 0.0167(7) -0.0009(6) 0.0051(6) 0.0001(6)
C1 0.0165(10) 0.0300(13) 0.0198(11) -0.0043(10) 0.0050(9) -0.0057(9)
C2 0.0187(11) 0.0339(14) 0.0259(12) -0.0021(10) 0.0041(10) -0.0032(10)
C3 0.0185(11) 0.0443(16) 0.0228(12) 0.0050(11) 0.0033(10) -0.0038(10)
C4 0.0211(12) 0.0461(16) 0.0196(12) -0.0035(11) 0.0039(10) -0.0143(11)
C5 0.0260(12) 0.0326(13) 0.0181(11) -0.0049(10) 0.0091(10) -0.0126(10)
C6 0.0197(11) 0.0279(12) 0.0162(11) -0.0029(9) 0.0082(9) -0.0074(9)
C7 0.0243(13) 0.0376(15) 0.0460(16) -0.0050(13) -0.0043(12) 0.0047(11)
C8 0.0345(15) 0.0507(18) 0.0566(19) -0.0215(15) -0.0037(14) 0.0139(13)
C9 0.0325(15) 0.0291(15) 0.080(2) 0.0043(15) -0.0074(15) 0.0016(12)
C10 0.0380(16) 0.0427(17) 0.070(2) -0.0026(16) -0.0104(15) 0.0118(13)
C11 0.0231(11) 0.0248(12) 0.0170(11) -0.0058(9) 0.0078(9) -0.0048(9)
C12 0.0281(12) 0.0265(13) 0.0221(12) -0.0021(10) 0.0104(10) -0.0014(10)
C13 0.0226(11) 0.0280(13) 0.0249(12) -0.0005(10) 0.0091(10) -0.0017(9)
C14 0.0337(13) 0.0303(14) 0.0302(13) -0.0096(11) 0.0119(11) -0.0047(10)
C15 0.0189(11) 0.0262(12) 0.0118(10) 0.0005(9) 0.0045(9) 0.0061(9)
C16 0.0252(11) 0.0248(12) 0.0152(10) 0.0004(9) 0.0099(9) 0.0059(9)
C17 0.0289(12) 0.0269(13) 0.0229(12) 0.0069(10) 0.0099(10) 0.0103(10)
C18 0.0241(12) 0.0408(15) 0.0237(12) 0.0118(11) 0.0069(10) 0.0138(10)
C19 0.0201(11) 0.0401(15) 0.0237(12) 0.0034(11) 0.0066(10) 0.0046(10)
C20 0.0212(11) 0.0260(12) 0.0187(11) -0.0007(9) 0.0078(9) 0.0053(9)
C21 0.0271(12) 0.0200(12) 0.0224(12) 0.0003(9) 0.0088(10) 0.0044(9)
C22 0.0272(12) 0.0211(12) 0.0266(12) -0.0003(10) 0.0092(10) -0.0011(9)
C23 0.0314(13) 0.0309(13) 0.0216(12) -0.0039(10) 0.0066(10) -0.0014(10)
C24 0.0406(14) 0.0239(13) 0.0343(14) -0.0018(11) 0.0106(12) 0.0056(11)
C25 0.0175(11) 0.0311(13) 0.0268(12) 0.0032(10) 0.0085(10) 0.0011(9)
C26 0.0288(12) 0.0284(13) 0.0266(12) 0.0069(10) 0.0123(10) 0.0046(10)
C27 0.0232(12) 0.0284(13) 0.0334(13) -0.0009(11) 0.0058(10) -0.0029(10)
C28 0.0238(12) 0.0439(16) 0.0430(15) 0.0124(13) 0.0124(11) 0.0036(11)
C29 0.0290(12) 0.0306(13) 0.0231(12) -0.0032(10) 0.0131(10) -0.0053(10)
C30 0.0335(13) 0.0373(15) 0.0286(13) -0.0077(11) 0.0205(11) -0.0120(11)
C31 0.0236(12) 0.0520(17) 0.0448(16) -0.0166(13) 0.0121(12) -0.0144(11)
C32 0.0357(14) 0.0515(17) 0.0484(17) -0.0230(14) 0.0248(13) -0.0086(12)
C33 0.0201(12) 0.0320(14) 0.0456(15) -0.0159(12) 0.0063(11) 0.0043(10)
C34 0.0318(13) 0.0256(13) 0.0263(12) -0.0014(10) 0.0073(11) 0.0112(10)
C35 0.0366(14) 0.0426(16) 0.0266(13) -0.0058(12) 0.0062(11) 0.0114(12)
C36 0.0513(17) 0.0302(15) 0.073(2) -0.0227(14) 0.0310(16) -0.0116(12)
C37 0.0240(12) 0.0222(12) 0.0278(13) -0.0071(10) -0.0037(10) 0.0021(9)
C38 0.0266(15) 0.0282(16) 0.0157(13) -0.0043(11) 0.0029(11) 0.0029(12)
C38' 0.019(6) 0.040(7) 0.018(6) -0.002(6) -0.001(5) 0.005(5)
C39 0.0349(16) 0.0315(17) 0.0183(14) 0.0042(12) 0.0064(12) -0.0023(12)
C39' 0.037(8) 0.038(9) 0.024(7) 0.000(6) 0.011(6) 0.000(6)
C40 0.0266(15) 0.0303(17) 0.0191(14) 0.0003(12) 0.0044(12) 0.0067(13)
C40' 0.049(9) 0.042(8) 0.010(6) 0.005(6) -0.008(6) 0.011(7)
C41 0.0194(11) 0.0233(12) 0.0195(11) -0.0010(9) 0.0048(9) 0.0011(9)
C42 0.0217(11) 0.0236(12) 0.0238(12) 0.0014(10) 0.0085(10) -0.0002(9)
C43 0.0288(12) 0.0299(14) 0.0356(14) 0.0116(11) 0.0105(11) 0.0050(10)
C44 0.0300(13) 0.0241(13) 0.0437(15) 0.0000(11) 0.0142(12) -0.0072(10)

loop_
_atom_type_symbol
_atom_type_description
_atom_type_scat_dispersion_real
_atom_type_scat_dispersion_imag
_atom_type_scat_source
C C 0.0033 0.0016 'International Tables Vol C Tables 4.2.6.8 and 6.1.1.4'
H H 0.0000 0.0000 'International Tables Vol C Tables 4.2.6.8 and 6.1.1.4'
N N 0.0061 0.0033 'International Tables Vol C Tables 4.2.6.8 and 6.1.1.4'
O O 0.0106 0.0060 'International Tables Vol C Tables 4.2.6.8 and 6.1.1.4'
Zn Zn 0.2839 1.4301 'International Tables Vol C Tables 4.2.6.8 and 6.1.1.4'
Mg Mg 0.0486 0.0363 'International Tables Vol C Tables 4.2.6.8 and 6.1.1.4'
Li Li -0.0003 0.0001 'International Tables Vol C Tables 4.2.6.8 and 6.1.1.4'
Na Na 0.0362 0.0249 'International Tables Vol C Tables 4.2.6.8 and 6.1.1.4'

loop_
_geom_angle_atom_site_label_1
_geom_angle_atom_site_label_2
_geom_angle_atom_site_label_3
_geom_angle
O1 Mg1 O4 117.04(7)
O1 Mg1 O3 136.63(7)
O4 Mg1 O3 105.92(6)
O1 Mg1 O6 103.01(7)
O4 Mg1 O6 80.94(6)
O3 Mg1 O6 77.21(6)
O1 Mg1 N1 95.57(7)
O4 Mg1 N1 104.28(7)
O3 Mg1 N1 78.71(7)
O6 Mg1 N1 155.86(7)
O1 Mg1 Mg3 125.46(6)
O4 Mg1 Mg3 39.74(4)
O3 Mg1 Mg3 84.46(5)
O6 Mg1 Mg3 42.76(4)
N1 Mg1 Mg3 132.72(5)
O1 Mg1 Mg2 130.80(5)
O4 Mg1 Mg2 92.78(5)
O3 Mg1 Mg2 36.38(4)
O6 Mg1 Mg2 40.96(4)
N1 Mg1 Mg2 114.90(5)
Mg3 Mg1 Mg2 57.38(2)
O2 Mg2 O3 128.68(7)
O2 Mg2 O5 119.83(7)
O3 Mg2 O5 110.88(6)
O2 Mg2 O6 101.50(6)
O3 Mg2 O6 78.10(6)
O5 Mg2 O6 81.15(6)
O2 Mg2 N3 99.67(6)
O3 Mg2 N3 98.40(6)
O5 Mg2 N3 77.25(6)
O6 Mg2 N3 155.24(6)
O2 Mg2 Mg3 128.49(5)
O3 Mg2 Mg3 86.57(5)
O5 Mg2 Mg3 39.89(4)
O6 Mg2 Mg3 43.71(4)
N3 Mg2 Mg3 112.01(5)
O2 Mg2 Mg1 125.03(5)
O3 Mg2 Mg1 37.38(4)
O5 Mg2 Mg1 95.92(4)
O6 Mg2 Mg1 40.85(4)
N3 Mg2 Mg1 129.89(5)
Mg3 Mg2 Mg1 58.87(2)
O5 Mg3 O4 126.38(7)
O5 Mg3 O6 84.01(6)
O4 Mg3 O6 82.32(6)
O5 Mg3 N4 108.84(7)
O4 Mg3 N4 120.82(7)
O6 Mg3 N4 84.06(7)
O5 Mg3 N2 104.68(7)
O4 Mg3 N2 80.97(7)
O6 Mg3 N2 163.21(7)
N4 Mg3 N2 106.02(7)
O5 Mg3 Mg2 41.77(4)
O4 Mg3 Mg2 99.20(5)
O6 Mg3 Mg2 44.83(4)
N4 Mg3 Mg2 110.01(5)
N2 Mg3 Mg2 137.23(6)
O5 Mg3 Mg1 102.37(5)
O4 Mg3 Mg1 40.20(4)
O6 Mg3 Mg1 43.72(4)
N4 Mg3 Mg1 114.48(5)
N2 Mg3 Mg1 119.59(5)
Mg2 Mg3 Mg1 63.75(2)
C31 N1 C32 108.49(18)
C31 N1 C30 108.24(19)
C32 N1 C30 109.52(19)
C31 N1 Mg1 118.21(15)
C32 N1 Mg1 109.89(15)
C30 N1 Mg1 102.13(12)
C36 N2 C34 109.74(19)
C36 N2 C35 108.0(2)
C34 N2 C35 108.97(18)
C36 N2 Mg3 123.19(15)
C34 N2 Mg3 99.55(13)
C35 N2 Mg3 106.61(14)
C40' N3 C39' 118.7(9)
C40' N3 C38 138.3(6)
C39' N3 C38 51.6(6)
C40' N3 C40 45.6(8)
C39' N3 C40 138.9(6)
C38 N3 C40 110.43(19)
C40' N3 C39 63.6(8)
C39' N3 C39 59.8(6)
C38 N3 C39 107.81(19)
C40 N3 C39 105.93(19)
C40' N3 C38' 108.5(9)
C39' N3 C38' 105.9(8)
C38 N3 C38' 54.9(5)
C40 N3 C38' 63.7(5)
C39 N3 C38' 146.9(5)
C40' N3 Mg2 118.3(6)
C39' N3 Mg2 110.4(6)
C38 N3 Mg2 100.97(13)
C40 N3 Mg2 109.34(14)
C39 N3 Mg2 122.09(14)
C38' N3 Mg2 90.4(5)
C44 N4 C43 108.68(17)
C44 N4 C42 107.80(16)
C43 N4 C42 110.16(17)
C44 N4 Mg3 116.81(14)
C43 N4 Mg3 111.64(13)
C42 N4 Mg3 101.38(12)
C1 O1 Mg1 163.19(14)
C15 O2 Mg2 140.55(13)
C29 O3 Mg2 134.18(13)
C29 O3 Mg1 118.29(12)
Mg2 O3 Mg1 106.24(7)
C33 O4 Mg3 116.73(13)
C33 O4 Mg1 142.59(13)
Mg3 O4 Mg1 100.06(7)
C37 O5 Mg3 139.04(13)
C37 O5 Mg2 118.71(12)
Mg3 O5 Mg2 98.33(6)
C41 O6 Mg3 110.58(12)
C41 O6 Mg1 126.15(11)
Mg3 O6 Mg1 93.51(6)
C41 O6 Mg2 127.09(11)
Mg3 O6 Mg2 91.46(6)
Mg1 O6 Mg2 98.19(6)
O1 C1 C6 120.79(19)
O1 C1 C2 120.9(2)
C6 C1 C2 118.34(18)
C3 C2 C1 118.7(2)
C3 C2 C7 119.3(2)
C1 C2 C7 121.99(19)
C4 C3 C2 122.5(2)
C4 C3 H3 118.8
C2 C3 H3 118.8
C5 C4 C3 118.8(2)
C5 C4 H4 120.6
C3 C4 H4 120.6
C4 C5 C6 122.5(2)
C4 C5 H5 118.8
C6 C5 H5 118.8
C5 C6 C1 118.9(2)
C5 C6 C11 119.28(19)
C1 C6 C11 121.74(17)
C8 C7 C2 110.5(2)
C8 C7 C9 110.4(2)
C2 C7 C9 110.1(2)
C8 C7 C10 106.7(2)
C2 C7 C10 112.3(2)
C9 C7 C10 106.7(2)
C7 C8 H8A 109.5
C7 C8 H8B 109.5
H8A C8 H8B 109.5
C7 C8 H8C 109.5
H8A C8 H8C 109.5
H8B C8 H8C 109.5
C7 C9 H9A 109.5
C7 C9 H9B 109.5
H9A C9 H9B 109.5
C7 C9 H9C 109.5
H9A C9 H9C 109.5
H9B C9 H9C 109.5
C7 C10 H10A 109.5
C7 C10 H10B 109.5
H10A C10 H10B 109.5
C7 C10 H10C 109.5
H10A C10 H10C 109.5
H10B C10 H10C 109.5
C14 C11 C12 106.27(18)
C14 C11 C13 106.95(18)
C12 C11 C13 110.55(17)
C14 C11 C6 112.49(17)
C12 C11 C6 111.91(17)
C13 C11 C6 108.55(17)
C11 C12 H12A 109.5
C11 C12 H12B 109.5
H12A C12 H12B 109.5
C11 C12 H12C 109.5
H12A C12 H12C 109.5
H12B C12 H12C 109.5
C11 C13 H13A 109.5
C11 C13 H13B 109.5
H13A C13 H13B 109.5
C11 C13 H13C 109.5
H13A C13 H13C 109.5
H13B C13 H13C 109.5
C11 C14 H14A 109.5
C11 C14 H14B 109.5
H14A C14 H14B 109.5
C11 C14 H14C 109.5
H14A C14 H14C 109.5
H14B C14 H14C 109.5
O2 C15 C16 121.12(18)
O2 C15 C20 120.77(19)
C16 C15 C20 118.11(18)
C17 C16 C15 118.32(19)
C17 C16 C21 120.32(19)
C15 C16 C21 121.22(17)
C18 C17 C16 121.9(2)
C18 C17 H17 119.0
C16 C17 H17 119.0
C19 C18 C17 118.9(2)
C19 C18 H18 120.5
C17 C18 H18 120.5
C18 C19 C20 121.9(2)
C18 C19 H19 119.0
C20 C19 H19 119.0
C19 C20 C15 118.3(2)
C19 C20 C25 120.44(19)
C15 C20 C25 121.21(18)
C24 C21 C22 106.71(19)
C24 C21 C23 107.14(18)
C22 C21 C23 110.44(18)
C24 C21 C16 111.52(17)
C22 C21 C16 113.13(17)
C23 C21 C16 107.76(18)
C21 C22 H22A 109.5
C21 C22 H22B 109.5
H22A C22 H22B 109.5
C21 C22 H22C 109.5
H22A C22 H22C 109.5
H22B C22 H22C 109.5
C21 C23 H23A 109.5
C21 C23 H23B 109.5
H23A C23 H23B 109.5
C21 C23 H23C 109.5
H23A C23 H23C 109.5
H23B C23 H23C 109.5
C21 C24 H24A 109.5
C21 C24 H24B 109.5
H24A C24 H24B 109.5
C21 C24 H24C 109.5
H24A C24 H24C 109.5
H24B C24 H24C 109.5
C27 C25 C20 112.55(18)
C27 C25 C26 110.09(18)
C20 C25 C26 108.56(18)
C27 C25 C28 106.61(19)
C20 C25 C28 112.11(18)
C26 C25 C28 106.76(19)
C25 C26 H26A 109.5
C25 C26 H26B 109.5
H26A C26 H26B 109.5
C25 C26 H26C 109.5
H26A C26 H26C 109.5
H26B C26 H26C 109.5
C25 C27 H27A 109.5
C25 C27 H27B 109.5
H27A C27 H27B 109.5
C25 C27 H27C 109.5
H27A C27 H27C 109.5
H27B C27 H27C 109.5
C25 C28 H28A 109.5
C25 C28 H28B 109.5
H28A C28 H28B 109.5
C25 C28 H28C 109.5
H28A C28 H28C 109.5
H28B C28 H28C 109.5
O3 C29 C30 110.30(17)
O3 C29 H29A 109.6
C30 C29 H29A 109.6
O3 C29 H29B 109.6
C30 C29 H29B 109.6
H29A C29 H29B 108.1
N1 C30 C29 111.40(19)
N1 C30 H30A 109.3
C29 C30 H30A 109.3
N1 C30 H30B 109.3
C29 C30 H30B 109.3
H30A C30 H30B 108.0
N1 C31 H31A 109.5
N1 C31 H31B 109.5
H31A C31 H31B 109.5
N1 C31 H31C 109.5
H31A C31 H31C 109.5
H31B C31 H31C 109.5
N1 C32 H32A 109.5
N1 C32 H32B 109.5
H32A C32 H32B 109.5
N1 C32 H32C 109.5
H32A C32 H32C 109.5
H32B C32 H32C 109.5
O4 C33 C34 110.34(18)
O4 C33 H33A 109.6
C34 C33 H33A 109.6
O4 C33 H33B 109.6
C34 C33 H33B 109.6
H33A C33 H33B 108.1
N2 C34 C33 110.47(18)
N2 C34 H34A 109.6
C33 C34 H34A 109.6
N2 C34 H34B 109.6
C33 C34 H34B 109.6
H34A C34 H34B 108.1
N2 C35 H35A 109.5
N2 C35 H35B 109.5
H35A C35 H35B 109.5
N2 C35 H35C 109.5
H35A C35 H35C 109.5
H35B C35 H35C 109.5
N2 C36 H36A 109.5
N2 C36 H36B 109.5
H36A C36 H36B 109.5
N2 C36 H36C 109.5
H36A C36 H36C 109.5
H36B C36 H36C 109.5
O5 C37 C38' 109.0(5)
O5 C37 C38 109.22(18)
C38' C37 C38 55.9(6)
O5 C37 H37A 109.1
C38' C37 H37A 141.9
C38 C37 H37A 109.0
O5 C37 H37B 110.3
C38' C37 H37B 58.4
C38 C37 H37B 110.7
H37A C37 H37B 108.4
N3 C38 C37 109.9(2)
N3 C38 H38A 109.7
C37 C38 H38A 109.7
N3 C38 H38B 109.7
C37 C38 H38B 109.7
H38A C38 H38B 108.2
C37 C38' N3 108.7(8)
C37 C38' H37B 40.7
N3 C38' H37B 146.6
C37 C38' H38C 109.9
N3 C38' H38C 109.9
H37B C38' H38C 96.5
C37 C38' H38D 109.9
N3 C38' H38D 109.9
H37B C38' H38D 79.0
H38C C38' H38D 108.3
N3 C39 H39A 109.5
N3 C39 H39B 109.5
H39A C39 H39B 109.5
N3 C39 H39C 109.5
H39A C39 H39C 109.5
H39B C39 H39C 109.5
N3 C39' H39D 109.5
N3 C39' H39E 109.5
H39D C39' H39E 109.5
N3 C39' H39F 109.5
H39D C39' H39F 109.5
H39E C39' H39F 109.5
N3 C40 H40A 109.5
N3 C40 H40B 109.5
H40A C40 H40B 109.5
N3 C40 H40C 109.5
H40A C40 H40C 109.5
H40B C40 H40C 109.5
N3 C40' H40D 109.5
N3 C40' H40E 109.5
H40D C40' H40E 109.5
N3 C40' H40F 109.5
H40D C40' H40F 109.5
H40E C40' H40F 109.5
O6 C41 C42 111.15(17)
O6 C41 H41A 109.4
C42 C41 H41A 109.4
O6 C41 H41B 109.4
C42 C41 H41B 109.4
H41A C41 H41B 108.0
N4 C42 C41 111.79(17)
N4 C42 H42A 109.3
C41 C42 H42A 109.3
N4 C42 H42B 109.3
C41 C42 H42B 109.3
H42A C42 H42B 107.9
N4 C43 H43A 109.5
N4 C43 H43B 109.5
H43A C43 H43B 109.5
N4 C43 H43C 109.5
H43A C43 H43C 109.5
H43B C43 H43C 109.5
N4 C44 H44A 109.5
N4 C44 H44B 109.5
H44A C44 H44B 109.5
N4 C44 H44C 109.5
H44A C44 H44C 109.5
H44B C44 H44C 109.5

loop_
_geom_bond_atom_site_label_1
_geom_bond_atom_site_label_2
_geom_bond_distance
Mg1 O1 1.9170(15)
Mg1 O4 1.9935(16)
Mg1 O3 2.0150(15)
Mg1 O6 2.1057(15)
Mg1 N1 2.339(2)
Mg1 Mg3 3.0409(9)
Mg1 Mg2 3.1863(9)
Mg2 O2 1.9303(15)
Mg2 O3 1.9683(15)
Mg2 O5 2.0148(15)
Mg2 O6 2.1103(15)
Mg2 N3 2.4542(18)
Mg2 Mg3 2.9924(9)
Mg3 O5 1.9397(15)
Mg3 O4 1.9744(15)
Mg3 O6 2.0686(15)
Mg3 N4 2.178(2)
Mg3 N2 2.235(2)
N1 C31 1.470(3)
N1 C32 1.471(3)
N1 C30 1.478(3)
N2 C36 1.470(3)
N2 C34 1.484(3)
N2 C35 1.484(3)
N3 C40' 1.384(14)
N3 C39' 1.448(14)
N3 C38 1.465(3)
N3 C40 1.483(3)
N3 C39 1.499(3)
N3 C38' 1.579(14)
N4 C44 1.483(3)
N4 C43 1.484(3)
N4 C42 1.491(3)
O1 C1 1.323(2)
O2 C15 1.328(2)
O3 C29 1.403(3)
O4 C33 1.410(3)
O5 C37 1.406(2)
O6 C41 1.416(2)
C1 C6 1.434(3)
C1 C2 1.437(3)
C2 C3 1.395(3)
C2 C7 1.538(3)
C3 C4 1.380(3)
C3 H3 0.9300
C4 C5 1.377(3)
C4 H4 0.9300
C5 C6 1.394(3)
C5 H5 0.9300
C6 C11 1.539(3)
C7 C8 1.534(4)
C7 C9 1.538(4)
C7 C10 1.544(3)
C8 H8A 0.9600
C8 H8B 0.9600
C8 H8C 0.9600
C9 H9A 0.9600
C9 H9B 0.9600
C9 H9C 0.9600
C10 H10A 0.9600
C10 H10B 0.9600
C10 H10C 0.9600
C11 C14 1.533(3)
C11 C12 1.534(3)
C11 C13 1.538(3)
C12 H12A 0.9600
C12 H12B 0.9600
C12 H12C 0.9600
C13 H13A 0.9600
C13 H13B 0.9600
C13 H13C 0.9600
C14 H14A 0.9600
C14 H14B 0.9600
C14 H14C 0.9600
C15 C16 1.426(3)
C15 C20 1.434(3)
C16 C17 1.397(3)
C16 C21 1.543(3)
C17 C18 1.381(3)
C17 H17 0.9300
C18 C19 1.380(3)
C18 H18 0.9300
C19 C20 1.394(3)
C19 H19 0.9300
C20 C25 1.537(3)
C21 C24 1.534(3)
C21 C22 1.536(3)
C21 C23 1.539(3)
C22 H22A 0.9600
C22 H22B 0.9600
C22 H22C 0.9600
C23 H23A 0.9600
C23 H23B 0.9600
C23 H23C 0.9600
C24 H24A 0.9600
C24 H24B 0.9600
C24 H24C 0.9600
C25 C27 1.529(3)
C25 C26 1.538(3)
C25 C28 1.542(3)
C26 H26A 0.9600
C26 H26B 0.9600
C26 H26C 0.9600
C27 H27A 0.9600
C27 H27B 0.9600
C27 H27C 0.9600
C28 H28A 0.9600
C28 H28B 0.9600
C28 H28C 0.9600
C29 C30 1.508(3)
C29 H29A 0.9700
C29 H29B 0.9700
C30 H30A 0.9700
C30 H30B 0.9700
C31 H31A 0.9600
C31 H31B 0.9600
C31 H31C 0.9600
C32 H32A 0.9600
C32 H32B 0.9600
C32 H32C 0.9600
C33 C34 1.513(3)
C33 H33A 0.9700
C33 H33B 0.9700
C34 H34A 0.9700
C34 H34B 0.9700
C35 H35A 0.9600
C35 H35B 0.9600
C35 H35C 0.9600
C36 H36A 0.9600
C36 H36B 0.9600
C36 H36C 0.9600
C37 C38' 1.453(13)
C37 C38 1.546(4)
C37 H37A 0.9602
C37 H37B 0.9600
C38 H38A 0.9700
C38 H38B 0.9700
C38' H37B 1.2539
C38' H38C 0.9700
C38' H38D 0.9700
C39 H39A 0.9600
C39 H39B 0.9600
C39 H39C 0.9600
C39' H39D 0.9600
C39' H39E 0.9600
C39' H39F 0.9600
C40 H40A 0.9600
C40 H40B 0.9600
C40 H40C 0.9600
C40' H40D 0.9600
C40' H40E 0.9600
C40' H40F 0.9600
C41 C42 1.517(3)
C41 H41A 0.9700
C41 H41B 0.9700
C42 H42A 0.9700
C42 H42B 0.9700
C43 H43A 0.9600
C43 H43B 0.9600
C43 H43C 0.9600
C44 H44A 0.9600
C44 H44B 0.9600
C44 H44C 0.9600

loop_
_geom_torsion_atom_site_label_1
_geom_torsion_atom_site_label_2
_geom_torsion_atom_site_label_3
_geom_torsion_atom_site_label_4
_geom_torsion
O1 Mg1 Mg2 O2 -6.72(10)
O4 Mg1 Mg2 O2 -136.75(8)
O3 Mg1 Mg2 O2 109.85(10)
O6 Mg1 Mg2 O2 -64.00(8)
N1 Mg1 Mg2 O2 116.10(8)
Mg3 Mg1 Mg2 O2 -117.67(7)
O1 Mg1 Mg2 O3 -116.57(10)
O4 Mg1 Mg2 O3 113.40(9)
O6 Mg1 Mg2 O3 -173.85(10)
N1 Mg1 Mg2 O3 6.25(9)
Mg3 Mg1 Mg2 O3 132.48(8)
O1 Mg1 Mg2 O5 126.40(8)
O4 Mg1 Mg2 O5 -3.63(7)
O3 Mg1 Mg2 O5 -117.03(9)
O6 Mg1 Mg2 O5 69.12(7)
N1 Mg1 Mg2 O5 -110.78(7)
Mg3 Mg1 Mg2 O5 15.45(5)
O1 Mg1 Mg2 O6 57.28(9)
O4 Mg1 Mg2 O6 -72.75(8)
O3 Mg1 Mg2 O6 173.85(10)
N1 Mg1 Mg2 O6 -179.90(9)
Mg3 Mg1 Mg2 O6 -53.67(6)
O1 Mg1 Mg2 N3 -155.28(9)
O4 Mg1 Mg2 N3 74.69(8)
O3 Mg1 Mg2 N3 -38.70(9)
O6 Mg1 Mg2 N3 147.44(9)
N1 Mg1 Mg2 N3 -32.45(9)
Mg3 Mg1 Mg2 N3 93.77(7)
O1 Mg1 Mg2 Mg3 110.95(8)
O4 Mg1 Mg2 Mg3 -19.08(5)
O3 Mg1 Mg2 Mg3 -132.48(8)
O6 Mg1 Mg2 Mg3 53.67(6)
N1 Mg1 Mg2 Mg3 -126.22(6)
O2 Mg2 Mg3 O5 -92.29(9)
O3 Mg2 Mg3 O5 128.94(8)
O6 Mg2 Mg3 O5 -154.71(9)
N3 Mg2 Mg3 O5 31.27(8)
Mg1 Mg2 Mg3 O5 155.60(7)
O2 Mg2 Mg3 O4 131.62(8)
O3 Mg2 Mg3 O4 -7.15(7)
O5 Mg2 Mg3 O4 -136.09(9)
O6 Mg2 Mg3 O4 69.20(7)
N3 Mg2 Mg3 O4 -104.82(7)
Mg1 Mg2 Mg3 O4 19.51(5)
O2 Mg2 Mg3 O6 62.42(8)
O3 Mg2 Mg3 O6 -76.35(7)
O5 Mg2 Mg3 O6 154.71(9)
N3 Mg2 Mg3 O6 -174.02(8)
Mg1 Mg2 Mg3 O6 -49.69(6)
O2 Mg2 Mg3 N4 3.93(9)
O3 Mg2 Mg3 N4 -134.84(7)
O5 Mg2 Mg3 N4 96.22(9)
O6 Mg2 Mg3 N4 -58.49(8)
N3 Mg2 Mg3 N4 127.49(7)
Mg1 Mg2 Mg3 N4 -108.18(6)
O2 Mg2 Mg3 N2 -141.76(9)
O3 Mg2 Mg3 N2 79.47(9)
O5 Mg2 Mg3 N2 -49.47(10)
O6 Mg2 Mg3 N2 155.82(10)
N3 Mg2 Mg3 N2 -18.20(10)
Mg1 Mg2 Mg3 N2 106.13(8)
O2 Mg2 Mg3 Mg1 112.12(7)
O3 Mg2 Mg3 Mg1 -26.65(5)
O5 Mg2 Mg3 Mg1 -155.60(7)
O6 Mg2 Mg3 Mg1 49.69(6)
N3 Mg2 Mg3 Mg1 -124.33(6)
O1 Mg1 Mg3 O5 -136.14(8)
O4 Mg1 Mg3 O5 132.92(9)
O3 Mg1 Mg3 O5 9.71(7)
O6 Mg1 Mg3 O5 -67.43(7)
N1 Mg1 Mg3 O5 78.77(9)
Mg2 Mg1 Mg3 O5 -16.37(5)
O1 Mg1 Mg3 O4 90.94(10)
O3 Mg1 Mg3 O4 -123.22(9)
O6 Mg1 Mg3 O4 159.65(10)
N1 Mg1 Mg3 O4 -54.16(10)
Mg2 Mg1 Mg3 O4 -149.29(8)
O1 Mg1 Mg3 O6 -68.71(8)
O4 Mg1 Mg3 O6 -159.65(10)
O3 Mg1 Mg3 O6 77.13(7)
N1 Mg1 Mg3 O6 146.19(10)
Mg2 Mg1 Mg3 O6 51.06(6)
O1 Mg1 Mg3 N4 -18.55(9)
O4 Mg1 Mg3 N4 -109.49(9)
O3 Mg1 Mg3 N4 127.29(7)
O6 Mg1 Mg3 N4 50.16(8)
N1 Mg1 Mg3 N4 -163.64(9)
Mg2 Mg1 Mg3 N4 101.22(6)
O1 Mg1 Mg3 N2 108.84(9)
O4 Mg1 Mg3 N2 17.90(9)
O3 Mg1 Mg3 N2 -105.32(8)
O6 Mg1 Mg3 N2 177.55(9)
N1 Mg1 Mg3 N2 -36.26(10)
Mg2 Mg1 Mg3 N2 -131.39(7)
O1 Mg1 Mg3 Mg2 -119.77(7)
O4 Mg1 Mg3 Mg2 149.29(8)
O3 Mg1 Mg3 Mg2 26.07(4)
O6 Mg1 Mg3 Mg2 -51.06(6)
N1 Mg1 Mg3 Mg2 95.13(8)
O1 Mg1 N1 C31 -2.04(18)
O4 Mg1 N1 C31 117.70(17)
O3 Mg1 N1 C31 -138.54(18)
O6 Mg1 N1 C31 -142.48(18)
Mg3 Mg1 N1 C31 150.03(15)
Mg2 Mg1 N1 C31 -142.31(16)
O1 Mg1 N1 C32 -127.27(16)
O4 Mg1 N1 C32 -7.52(17)
O3 Mg1 N1 C32 96.24(16)
O6 Mg1 N1 C32 92.3(2)
Mg3 Mg1 N1 C32 24.80(19)
Mg2 Mg1 N1 C32 92.46(16)
O1 Mg1 N1 C30 116.55(13)
O4 Mg1 N1 C30 -123.70(13)
O3 Mg1 N1 C30 -19.94(12)
O6 Mg1 N1 C30 -23.9(2)
Mg3 Mg1 N1 C30 -91.37(14)
Mg2 Mg1 N1 C30 -23.72(14)
O5 Mg3 N2 C36 82.5(2)
O4 Mg3 N2 C36 -152.2(2)
O6 Mg3 N2 C36 -157.9(2)
N4 Mg3 N2 C36 -32.5(2)
Mg2 Mg3 N2 C36 114.02(19)
Mg1 Mg3 N2 C36 -163.74(18)
O5 Mg3 N2 C34 -156.26(13)
O4 Mg3 N2 C34 -30.87(13)
O6 Mg3 N2 C34 -36.6(3)
N4 Mg3 N2 C34 88.75(14)
Mg2 Mg3 N2 C34 -124.69(12)
Mg1 Mg3 N2 C34 -42.46(15)
O5 Mg3 N2 C35 -43.04(15)
O4 Mg3 N2 C35 82.35(14)
O6 Mg3 N2 C35 76.6(3)
N4 Mg3 N2 C35 -158.03(13)
Mg2 Mg3 N2 C35 -11.47(17)
Mg1 Mg3 N2 C35 70.76(14)
O2 Mg2 N3 C40' -28.7(9)
O3 Mg2 N3 C40' 103.0(9)
O5 Mg2 N3 C40' -147.3(9)
O6 Mg2 N3 C40' -177.2(9)
Mg3 Mg2 N3 C40' -167.3(9)
Mg1 Mg2 N3 C40' 125.6(9)
O2 Mg2 N3 C39' -170.2(7)
O3 Mg2 N3 C39' -38.4(7)
O5 Mg2 N3 C39' 71.2(7)
O6 Mg2 N3 C39' 41.3(7)
Mg3 Mg2 N3 C39' 51.2(7)
Mg1 Mg2 N3 C39' -15.9(7)
O2 Mg2 N3 C38 136.92(14)
O3 Mg2 N3 C38 -91.33(14)
O5 Mg2 N3 C38 18.31(14)
O6 Mg2 N3 C38 -11.6(2)
Mg3 Mg2 N3 C38 -1.65(15)
Mg1 Mg2 N3 C38 -68.76(15)
O2 Mg2 N3 C40 20.50(17)
O3 Mg2 N3 C40 152.25(16)
O5 Mg2 N3 C40 -98.11(16)
O6 Mg2 N3 C40 -127.97(19)
Mg3 Mg2 N3 C40 -118.07(16)
Mg1 Mg2 N3 C40 174.82(14)
O2 Mg2 N3 C39 -103.79(18)
O3 Mg2 N3 C39 27.96(18)
O5 Mg2 N3 C39 137.59(18)
O6 Mg2 N3 C39 107.7(2)
Mg3 Mg2 N3 C39 117.64(17)
Mg1 Mg2 N3 C39 50.53(19)
O2 Mg2 N3 C38' 82.6(5)
O3 Mg2 N3 C38' -145.6(5)
O5 Mg2 N3 C38' -36.0(5)
O6 Mg2 N3 C38' -65.8(5)
Mg3 Mg2 N3 C38' -55.9(5)
Mg1 Mg2 N3 C38' -123.1(5)
O5 Mg3 N4 C44 -56.39(16)
O4 Mg3 N4 C44 144.65(14)
O6 Mg3 N4 C44 -137.98(15)
N2 Mg3 N4 C44 55.73(16)
Mg2 Mg3 N4 C44 -100.80(14)
Mg1 Mg3 N4 C44 -170.23(13)
O5 Mg3 N4 C43 177.70(14)
O4 Mg3 N4 C43 18.74(17)
O6 Mg3 N4 C43 96.11(15)
N2 Mg3 N4 C43 -70.18(15)
Mg2 Mg3 N4 C43 133.29(13)
Mg1 Mg3 N4 C43 63.86(15)
O5 Mg3 N4 C42 60.42(13)
O4 Mg3 N4 C42 -98.53(13)
O6 Mg3 N4 C42 -21.16(11)
N2 Mg3 N4 C42 172.55(11)
Mg2 Mg3 N4 C42 16.02(13)
Mg1 Mg3 N4 C42 -53.41(12)
O4 Mg1 O1 C1 -110.6(5)
O3 Mg1 O1 C1 78.0(5)
O6 Mg1 O1 C1 163.1(5)
N1 Mg1 O1 C1 -1.4(5)
Mg3 Mg1 O1 C1 -156.4(5)
Mg2 Mg1 O1 C1 128.6(5)
O3 Mg2 O2 C15 -101.7(2)
O5 Mg2 O2 C15 88.1(2)
O6 Mg2 O2 C15 174.4(2)
N3 Mg2 O2 C15 7.3(2)
Mg3 Mg2 O2 C15 135.73(19)
Mg1 Mg2 O2 C15 -148.71(19)
O2 Mg2 O3 C29 94.3(2)
O5 Mg2 O3 C29 -94.78(19)
O6 Mg2 O3 C29 -170.38(19)
N3 Mg2 O3 C29 -15.29(19)
Mg3 Mg2 O3 C29 -127.05(18)
Mg1 Mg2 O3 C29 -166.3(2)
O2 Mg2 O3 Mg1 -99.41(9)
O5 Mg2 O3 Mg1 71.50(8)
O6 Mg2 O3 Mg1 -4.11(6)
N3 Mg2 O3 Mg1 150.99(7)
Mg3 Mg2 O3 Mg1 39.23(6)
O1 Mg1 O3 C29 -91.51(17)
O4 Mg1 O3 C29 96.45(15)
O6 Mg1 O3 C29 172.99(15)
N1 Mg1 O3 C29 -5.36(14)
Mg3 Mg1 O3 C29 130.24(14)
Mg2 Mg1 O3 C29 168.86(18)
O1 Mg1 O3 Mg2 99.63(10)
O4 Mg1 O3 Mg2 -72.41(8)
O6 Mg1 O3 Mg2 4.13(7)
N1 Mg1 O3 Mg2 -174.22(8)
Mg3 Mg1 O3 Mg2 -38.62(6)
O5 Mg3 O4 C33 110.34(17)
O6 Mg3 O4 C33 -172.96(17)
N4 Mg3 O4 C33 -94.62(17)
N2 Mg3 O4 C33 8.71(16)
Mg2 Mg3 O4 C33 145.36(16)
Mg1 Mg3 O4 C33 173.0(2)
O5 Mg3 O4 Mg1 -62.66(10)
O6 Mg3 O4 Mg1 14.04(7)
N4 Mg3 O4 Mg1 92.37(9)
N2 Mg3 O4 Mg1 -164.30(8)
Mg2 Mg3 O4 Mg1 -27.64(7)
O1 Mg1 O4 C33 76.4(3)
O3 Mg1 O4 C33 -109.7(2)
O6 Mg1 O4 C33 176.5(3)
N1 Mg1 O4 C33 -27.6(3)
Mg3 Mg1 O4 C33 -169.7(3)
Mg2 Mg1 O4 C33 -144.2(2)
O1 Mg1 O4 Mg3 -113.89(8)
O3 Mg1 O4 Mg3 59.98(8)
O6 Mg1 O4 Mg3 -13.83(7)
N1 Mg1 O4 Mg3 142.08(7)
Mg2 Mg1 O4 Mg3 25.51(6)
O4 Mg3 O5 C37 -97.2(2)
O6 Mg3 O5 C37 -173.1(2)
N4 Mg3 O5 C37 105.3(2)
N2 Mg3 O5 C37 -7.7(2)
Mg2 Mg3 O5 C37 -155.4(2)
Mg1 Mg3 O5 C37 -133.1(2)
O4 Mg3 O5 Mg2 58.24(10)
O6 Mg3 O5 Mg2 -17.63(6)
N4 Mg3 O5 Mg2 -99.24(8)
N2 Mg3 O5 Mg2 147.75(7)
Mg1 Mg3 O5 Mg2 22.29(6)
O2 Mg2 O5 C37 -82.48(16)
O3 Mg2 O5 C37 105.70(15)
O6 Mg2 O5 C37 179.27(15)
N3 Mg2 O5 C37 11.46(15)
Mg3 Mg2 O5 C37 161.89(18)
Mg1 Mg2 O5 C37 141.07(14)
O2 Mg2 O5 Mg3 115.63(7)
O3 Mg2 O5 Mg3 -56.20(8)
O6 Mg2 O5 Mg3 17.38(6)
N3 Mg2 O5 Mg3 -150.43(7)
Mg1 Mg2 O5 Mg3 -20.83(6)
O5 Mg3 O6 C41 -114.21(12)
O4 Mg3 O6 C41 117.78(12)
N4 Mg3 O6 C41 -4.49(12)
N2 Mg3 O6 C41 123.5(2)
Mg2 Mg3 O6 C41 -130.84(13)
Mg1 Mg3 O6 C41 130.87(13)
O5 Mg3 O6 Mg1 114.92(6)
O4 Mg3 O6 Mg1 -13.09(6)
N4 Mg3 O6 Mg1 -135.36(6)
N2 Mg3 O6 Mg1 -7.4(3)
Mg2 Mg3 O6 Mg1 98.29(6)
O5 Mg3 O6 Mg2 16.63(6)
O4 Mg3 O6 Mg2 -111.39(6)
N4 Mg3 O6 Mg2 126.35(6)
N2 Mg3 O6 Mg2 -105.7(2)
Mg1 Mg3 O6 Mg2 -98.29(6)
O1 Mg1 O6 C41 10.09(16)
O4 Mg1 O6 C41 -105.74(15)
O3 Mg1 O6 C41 145.53(15)
N1 Mg1 O6 C41 149.50(18)
Mg3 Mg1 O6 C41 -118.75(16)
Mg2 Mg1 O6 C41 149.27(17)
O1 Mg1 O6 Mg3 128.84(6)
O4 Mg1 O6 Mg3 13.01(6)
O3 Mg1 O6 Mg3 -95.72(6)
N1 Mg1 O6 Mg3 -91.75(17)
Mg2 Mg1 O6 Mg3 -91.98(6)
O1 Mg1 O6 Mg2 -139.18(6)
O4 Mg1 O6 Mg2 104.99(7)
O3 Mg1 O6 Mg2 -3.73(6)
N1 Mg1 O6 Mg2 0.23(19)
Mg3 Mg1 O6 Mg2 91.98(6)
O2 Mg2 O6 C41 -17.53(16)
O3 Mg2 O6 C41 -145.04(15)
O5 Mg2 O6 C41 101.29(15)
N3 Mg2 O6 C41 130.73(18)
Mg3 Mg2 O6 C41 117.39(16)
Mg1 Mg2 O6 C41 -148.85(17)
O2 Mg2 O6 Mg3 -134.92(6)
O3 Mg2 O6 Mg3 97.57(6)
O5 Mg2 O6 Mg3 -16.10(6)
N3 Mg2 O6 Mg3 13.34(17)
Mg1 Mg2 O6 Mg3 93.76(6)
O2 Mg2 O6 Mg1 131.32(6)
O3 Mg2 O6 Mg1 3.81(6)
O5 Mg2 O6 Mg1 -109.86(7)
N3 Mg2 O6 Mg1 -80.42(16)
Mg3 Mg2 O6 Mg1 -93.76(6)
Mg1 O1 C1 C6 -89.1(5)
Mg1 O1 C1 C2 92.4(5)
O1 C1 C2 C3 -175.3(2)
C6 C1 C2 C3 6.2(3)
O1 C1 C2 C7 5.6(3)
C6 C1 C2 C7 -173.0(2)
C1 C2 C3 C4 -1.7(3)
C7 C2 C3 C4 177.5(2)
C2 C3 C4 C5 -2.5(3)
C3 C4 C5 C6 2.1(3)
C4 C5 C6 C1 2.4(3)
C4 C5 C6 C11 -174.1(2)
O1 C1 C6 C5 174.90(19)
C2 C1 C6 C5 -6.5(3)
O1 C1 C6 C11 -8.7(3)
C2 C1 C6 C11 169.89(19)
C3 C2 C7 C8 111.9(2)
C1 C2 C7 C8 -69.0(3)
C3 C2 C7 C9 -125.9(2)
C1 C2 C7 C9 53.2(3)
C3 C2 C7 C10 -7.1(3)
C1 C2 C7 C10 172.0(2)
C5 C6 C11 C14 -0.9(3)
C1 C6 C11 C14 -177.31(19)
C5 C6 C11 C12 -120.5(2)
C1 C6 C11 C12 63.1(3)
C5 C6 C11 C13 117.2(2)
C1 C6 C11 C13 -59.2(2)
Mg2 O2 C15 C16 81.2(3)
Mg2 O2 C15 C20 -99.8(2)
O2 C15 C16 C17 -164.12(19)
C20 C15 C16 C17 16.9(3)
O2 C15 C16 C21 20.0(3)
C20 C15 C16 C21 -159.01(19)
C15 C16 C17 C18 -5.4(3)
C21 C16 C17 C18 170.5(2)
C16 C17 C18 C19 -6.2(3)
C17 C18 C19 C20 5.9(3)
C18 C19 C20 C15 5.8(3)
C18 C19 C20 C25 -170.8(2)
O2 C15 C20 C19 163.91(19)
C16 C15 C20 C19 -17.1(3)
O2 C15 C20 C25 -19.5(3)
C16 C15 C20 C25 159.51(19)
C17 C16 C21 C24 -5.4(3)
C15 C16 C21 C24 170.4(2)
C17 C16 C21 C22 114.9(2)
C15 C16 C21 C22 -69.3(3)
C17 C16 C21 C23 -122.7(2)
C15 C16 C21 C23 53.1(3)
C19 C20 C25 C27 -109.5(2)
C15 C20 C25 C27 74.0(2)
C19 C20 C25 C26 128.4(2)
C15 C20 C25 C26 -48.1(3)
C19 C20 C25 C28 10.7(3)
C15 C20 C25 C28 -165.8(2)
Mg2 O3 C29 C30 -164.92(15)
Mg1 O3 C29 C30 30.1(2)
C31 N1 C30 C29 166.55(19)
C32 N1 C30 C29 -75.3(2)
Mg1 N1 C30 C29 41.10(19)
O3 C29 C30 N1 -49.4(2)
Mg3 O4 C33 C34 16.4(3)
Mg1 O4 C33 C34 -174.97(16)
C36 N2 C34 C33 178.8(2)
C35 N2 C34 C33 -63.1(2)
Mg3 N2 C34 C33 48.3(2)
O4 C33 C34 N2 -46.5(3)
Mg3 O5 C37 C38' 172.8(6)
Mg2 O5 C37 C38' 20.8(6)
Mg3 O5 C37 C38 113.3(2)
Mg2 O5 C37 C38 -38.7(2)
C40' N3 C38 C37 118.8(12)
C39' N3 C38 C37 -149.4(7)
C40 N3 C38 C37 73.6(2)
C39 N3 C38 C37 -171.11(18)
C38' N3 C38 C37 40.7(6)
Mg2 N3 C38 C37 -42.01(19)
O5 C37 C38 N3 55.9(2)
C38' C37 C38 N3 -44.5(6)
O5 C37 C38' N3 -60.6(9)
C38 C37 C38' N3 40.2(5)
C40' N3 C38' C37 179.8(9)
C39' N3 C38' C37 -51.8(10)
C38 N3 C38' C37 -43.6(6)
C40 N3 C38' C37 171.0(10)
C39 N3 C38' C37 -110.4(8)
Mg2 N3 C38' C37 59.6(8)
Mg3 O6 C41 C42 29.99(18)
Mg1 O6 C41 C42 140.80(14)
Mg2 O6 C41 C42 -78.5(2)
C44 N4 C42 C41 166.67(18)
C43 N4 C42 C41 -74.9(2)
Mg3 N4 C42 C41 43.45(18)
O6 C41 C42 N4 -52.3(2)
